data_4327840
loop_
_publ_author_name
'Guang-Ning Liu'
'Guo-Cong Guo'
'Feng Chen'
'Shuai-Hua Wang'
'Jing Sun'
'Jin-Shun Huang'

_publ_contact_author_address
; 
State Key Laboratory of Structural Chemistry 
Fujian Institute of Research on the Structure of Matter, 
Chinese Academy of Sciences 
Fuzhou, Fujian 350002 
P. R. China
;
_publ_contact_author_email gcguo@fjirsm.ac.cn
_publ_contact_author_name 'Prof. Guo-Cong Guo'
_publ_section_title
;
 Structural Diversity, Optical and Magnetic Properties of a Series of
 Manganese Thioarsenates with 1,10-Phenanthroline or 2,2'-Bipyridine
 Ligands: Using Monodentate Methylamine as an Alkalinity Regulator
;
_journal_name_full 'Inorganic Chemistry'
_journal_page_first 472
_journal_page_last 482
_journal_paper_doi 10.1021/ic201932z
_journal_volume 51
_journal_year 2012
_chemical_formula_moiety 'C36 H26 As2 Mn3 N6 O S6'
_chemical_formula_sum 'C36 H26 As2 Mn3 N6 O S6'
_chemical_formula_weight 1065.65
_space_group_IT_number 14
_symmetry_cell_setting monoclinic
_symmetry_space_group_name_Hall '-P 2ybc'
_symmetry_space_group_name_H-M 'P 1 21/c 1'
_atom_sites_solution_hydrogens geom
_atom_sites_solution_primary direct
_atom_sites_solution_secondary difmap
_audit_creation_method SHELXL-97
_cell_angle_alpha 90.00
_cell_angle_beta 109.372(4)
_cell_angle_gamma 90.00
_cell_formula_units_Z 4
_cell_length_a 13.1316(11)
_cell_length_b 20.2390(11)
_cell_length_c 15.7388(14)
_cell_measurement_reflns_used 7566
_cell_measurement_temperature 293(2)
_cell_measurement_theta_max 27.4797
_cell_measurement_theta_min 2.0243
_cell_volume 3946.1(5)
_computing_cell_refinement 'CrystalClear (Rigaku Corp., 2002)'
_computing_data_collection 'CrystalClear (Rigaku Corp., 2002)'
_computing_data_reduction 'CrystalClear (Rigaku Corp., 2002)'
_computing_publication_material 'Siemens SHELXTL^TM^ 5'
_computing_structure_refinement 'Siemens SHELXTL^TM^ 5'
_computing_structure_solution 'Siemens SHELXTL^TM^ 5'
_diffrn_ambient_temperature 293(2)
_diffrn_detector_area_resol_mean 13.6612
_diffrn_measured_fraction_theta_full 0.998
_diffrn_measured_fraction_theta_max 0.998
_diffrn_measurement_device_type 'Rigaku SCXmini CCD'
_diffrn_measurement_method CCD_Profile_fitting
_diffrn_radiation_monochromator graphite
_diffrn_radiation_source 'fine-focus sealed tube'
_diffrn_radiation_type MoK\a
_diffrn_radiation_wavelength 0.71073
_diffrn_reflns_av_R_equivalents 0.0404
_diffrn_reflns_av_sigmaI/netI 0.0468
_diffrn_reflns_limit_h_max 15
_diffrn_reflns_limit_h_min -15
_diffrn_reflns_limit_k_max 24
_diffrn_reflns_limit_k_min -24
_diffrn_reflns_limit_l_max 19
_diffrn_reflns_limit_l_min -19
_diffrn_reflns_number 28270
_diffrn_reflns_theta_full 25.50
_diffrn_reflns_theta_max 25.50
_diffrn_reflns_theta_min 2.01
_exptl_absorpt_coefficient_mu 2.967
_exptl_absorpt_correction_T_max 1.0000
_exptl_absorpt_correction_T_min 0.6886
_exptl_absorpt_correction_type multi-scan
_exptl_absorpt_process_details 'Sphere (Rigaku CrystalClear)'
_exptl_crystal_colour black
_exptl_crystal_density_diffrn 1.794
_exptl_crystal_description Block
_exptl_crystal_F_000 2116
_exptl_crystal_size_max 0.60
_exptl_crystal_size_mid 0.50
_exptl_crystal_size_min 0.40
_refine_diff_density_max 1.101
_refine_diff_density_min -0.850
_refine_diff_density_rms 0.100
_refine_ls_extinction_method none
_refine_ls_goodness_of_fit_ref 1.005
_refine_ls_hydrogen_treatment mixed
_refine_ls_matrix_type full
_refine_ls_number_parameters 493
_refine_ls_number_reflns 7328
_refine_ls_number_restraints 21
_refine_ls_restrained_S_all 1.026
_refine_ls_R_factor_all 0.0591
_refine_ls_R_factor_gt 0.0453
_refine_ls_shift/su_max 0.030
_refine_ls_shift/su_mean 0.002
_refine_ls_structure_factor_coef Fsqd
_refine_ls_weighting_details 'calc w=1/[\s^2^(Fo^2^)+(0.0600P)^2^+0.0000P] where P=(Fo^2^+2Fc^2^)/3'
_refine_ls_weighting_scheme calc
_refine_ls_wR_factor_gt 0.1080
_refine_ls_wR_factor_ref 0.1146
_reflns_number_gt 5208
_reflns_number_total 7328
_reflns_threshold_expression >2sigma(I)
_cod_data_source_file ic201932z_si_002_5.cif
_cod_data_source_block compound_4
_cod_database_code 4327840

loop_
_symmetry_equiv_pos_as_xyz
'x, y, z'
'-x, y+1/2, -z+1/2'
'-x, -y, -z'
'x, -y-1/2, z-1/2'

loop_
_atom_site_label
_atom_site_type_symbol
_atom_site_fract_x
_atom_site_fract_y
_atom_site_fract_z
_atom_site_U_iso_or_equiv
_atom_site_adp_type
_atom_site_occupancy
_atom_site_symmetry_multiplicity
_atom_site_calc_flag
_atom_site_refinement_flags
As1 As 1.07457(2) 0.411288(15) 0.656431(19) 0.03804(8) Uani 1 1 d .
As2 As 0.56435(2) 0.573435(16) 0.17265(2) 0.04102(9) Uani 1 1 d .
Mn1 Mn 0.90858(3) 0.53463(2) 0.54296(3) 0.03577(11) Uani 1 1 d .
Mn2 Mn 0.76516(3) 0.46878(2) 0.23870(3) 0.03969(12) Uani 1 1 d .
Mn3 Mn 0.43203(3) 0.44597(2) 0.04123(3) 0.03633(12) Uani 1 1 d .
S1 S 0.94814(6) 0.41339(4) 0.51721(5) 0.03689(19) Uani 1 1 d .
S2 S 1.02681(6) 0.50464(4) 0.71055(5) 0.0412(2) Uani 1 1 d .
S3 S 0.78204(6) 0.54869(4) 0.37498(5) 0.03716(19) Uani 1 1 d .
S4 S 0.55954(6) 0.46574(4) 0.20527(5) 0.0400(2) Uani 1 1 d .
S5 S 0.42804(6) 0.57343(4) 0.03924(5) 0.03845(19) Uani 1 1 d .
S6 S 0.29237(6) 0.43236(4) -0.12325(5) 0.0397(2) Uani 1 1 d .
N11 N 0.8124(2) 0.39225(14) 0.15007(17) 0.0554(8) Uani 1 1 d .
N12 N 0.75486(19) 0.36559(13) 0.29592(18) 0.0486(8) Uani 1 1 d .
N21 N 0.75558(19) 0.52046(12) 0.57977(15) 0.0403(7) Uani 1 1 d .
N22 N 0.86006(19) 0.63524(11) 0.58179(15) 0.0396(6) Uani 1 1 d .
N31 N 0.29609(18) 0.42987(12) 0.09880(15) 0.0386(6) Uani 1 1 d .
N32 N 0.43038(19) 0.33589(12) 0.07562(15) 0.0407(7) Uani 1 1 d .
C11 C 0.8466(3) 0.4066(2) 0.0812(2) 0.0723(12) Uani 1 1 d .
H11A H 0.8444 0.4502 0.0621 0.087 Uiso 1 1 calc R
C12 C 0.8862(3) 0.3573(2) 0.0364(3) 0.0923(16) Uani 1 1 d .
H12A H 0.9116 0.3686 -0.0102 0.111 Uiso 1 1 calc R
C13 C 0.8865(3) 0.2935(2) 0.0622(3) 0.0900(14) Uani 1 1 d U
H13A H 0.9120 0.2609 0.0328 0.108 Uiso 1 1 calc R
C14 C 0.8497(3) 0.27625(19) 0.1312(3) 0.0820(14) Uani 1 1 d .
C15 C 0.8435(4) 0.2110(2) 0.1612(3) 0.0967(15) Uani 1 1 d U
H15A H 0.8676 0.1768 0.1332 0.116 Uiso 1 1 calc R
C16 C 0.8057(4) 0.1958(2) 0.2266(3) 0.0963(16) Uani 1 1 d U
H16A H 0.8022 0.1517 0.2419 0.116 Uiso 1 1 calc R
C17 C 0.7689(3) 0.2472(2) 0.2758(3) 0.0846(16) Uani 1 1 d .
C18 C 0.7260(4) 0.2364(2) 0.3445(3) 0.0982(18) Uani 1 1 d .
H18A H 0.7146 0.1934 0.3603 0.118 Uiso 1 1 calc R
C19 C 0.7003(3) 0.2888(2) 0.3890(3) 0.0833(15) Uani 1 1 d .
H19A H 0.6720 0.2820 0.4352 0.100 Uiso 1 1 calc R
C21 C 0.7077(3) 0.46373(17) 0.5832(2) 0.0555(9) Uani 1 1 d .
H21A H 0.7378 0.4254 0.5694 0.067 Uiso 1 1 calc R
C22 C 0.6143(3) 0.4579(2) 0.6065(3) 0.0775(12) Uani 1 1 d .
H22A H 0.5835 0.4168 0.6086 0.093 Uiso 1 1 calc R
C23 C 0.5694(3) 0.5142(2) 0.6262(2) 0.0680(12) Uani 1 1 d .
H23A H 0.5075 0.5116 0.6423 0.082 Uiso 1 1 calc R
C24 C 0.6152(2) 0.57503(17) 0.6223(2) 0.0509(9) Uani 1 1 d .
C25 C 0.5733(3) 0.63672(19) 0.6425(2) 0.0624(11) Uani 1 1 d .
H25A H 0.5113 0.6364 0.6587 0.075 Uiso 1 1 calc R
C26 C 0.6212(3) 0.6940(2) 0.6385(2) 0.0673(11) Uani 1 1 d .
H26A H 0.5904 0.7330 0.6498 0.081 Uiso 1 1 calc R
C27 C 0.7201(3) 0.69703(16) 0.6169(2) 0.0521(9) Uani 1 1 d .
C28 C 0.7769(3) 0.75538(17) 0.6170(2) 0.0679(12) Uani 1 1 d .
H28A H 0.7495 0.7957 0.6279 0.081 Uiso 1 1 calc R
C29 C 0.8726(3) 0.75295(17) 0.6011(2) 0.0700(12) Uani 1 1 d .
H29A H 0.9115 0.7915 0.6018 0.084 Uiso 1 1 calc R
C31 C 0.2371(2) 0.47691(17) 0.1191(2) 0.0516(9) Uani 1 1 d .
H31A H 0.2500 0.5207 0.1077 0.062 Uiso 1 1 calc R
C32 C 0.1566(3) 0.4636(2) 0.1570(2) 0.0652(12) Uani 1 1 d .
H32A H 0.1189 0.4979 0.1723 0.078 Uiso 1 1 calc R
C33 C 0.1343(3) 0.39935(19) 0.1710(2) 0.0609(11) Uani 1 1 d .
H33A H 0.0795 0.3897 0.1943 0.073 Uiso 1 1 calc R
C34 C 0.1932(2) 0.34858(18) 0.1505(2) 0.0496(9) Uani 1 1 d .
C35 C 0.1782(3) 0.27996(19) 0.1653(2) 0.0665(11) Uani 1 1 d .
H35A H 0.1199 0.2674 0.1828 0.080 Uiso 1 1 calc R
C36 C 0.2455(3) 0.23311(19) 0.1548(2) 0.0687(11) Uani 1 1 d .
H36A H 0.2341 0.1892 0.1665 0.082 Uiso 1 1 calc R
C37 C 0.3347(3) 0.25018(15) 0.1258(2) 0.0524(10) Uani 1 1 d .
C38 C 0.4116(3) 0.20430(17) 0.1187(2) 0.0694(12) Uani 1 1 d .
H38A H 0.4055 0.1601 0.1322 0.083 Uiso 1 1 calc R
C39 C 0.4946(3) 0.22432(17) 0.0921(2) 0.0671(11) Uani 1 1 d .
H39A H 0.5469 0.1943 0.0890 0.081 Uiso 1 1 calc R
C110 C 0.7181(3) 0.35278(18) 0.3630(2) 0.0634(12) Uani 1 1 d .
H110 H 0.7031 0.3882 0.3945 0.076 Uiso 1 1 calc R
C111 C 0.7790(3) 0.31293(17) 0.2511(2) 0.0608(11) Uani 1 1 d .
C112 C 0.8140(3) 0.32881(18) 0.1759(2) 0.0629(11) Uani 1 1 d .
C210 C 0.9117(3) 0.69220(16) 0.5838(2) 0.0534(9) Uani 1 1 d .
H210 H 0.9773 0.6914 0.5732 0.064 Uiso 1 1 calc R
C211 C 0.7652(2) 0.63762(14) 0.59891(18) 0.0403(8) Uani 1 1 d .
C212 C 0.7107(2) 0.57621(15) 0.59988(17) 0.0394(8) Uani 1 1 d .
C310 C 0.5010(3) 0.29099(15) 0.0692(2) 0.0526(10) Uani 1 1 d .
H310 H 0.5567 0.3041 0.0489 0.063 Uiso 1 1 calc R
C311 C 0.3482(2) 0.31661(14) 0.10427(18) 0.0398(8) Uani 1 1 d .
C312 C 0.2775(2) 0.36593(15) 0.11705(18) 0.0410(8) Uani 1 1 d .
O1W O 0.0418(3) 0.41254(15) -0.1021(2) 0.1115(11) Uani 1 1 d D
H1WA H 0.042(2) 0.4463(6) -0.0690(10) 0.167 Uiso 1 1 d D
H1WB H 0.0448(18) 0.4318(10) -0.1502(8) 0.167 Uiso 1 1 d D

loop_
_atom_site_aniso_label
_atom_site_aniso_U_11
_atom_site_aniso_U_22
_atom_site_aniso_U_33
_atom_site_aniso_U_23
_atom_site_aniso_U_13
_atom_site_aniso_U_12
As1 0.04192(16) 0.03531(16) 0.03698(16) 0.00396(12) 0.01320(12) 0.00350(13)
As2 0.04270(16) 0.04082(17) 0.03902(16) -0.00532(13) 0.01284(13) 0.00330(14)
Mn1 0.0387(2) 0.0342(2) 0.0368(2) -0.00041(18) 0.01582(18) 0.00423(19)
Mn2 0.0390(2) 0.0389(3) 0.0398(2) -0.00466(19) 0.01126(19) 0.0026(2)
Mn3 0.0372(2) 0.0350(2) 0.0389(2) 0.00459(18) 0.01553(18) -0.00194(19)
S1 0.0362(4) 0.0363(4) 0.0382(4) -0.0029(3) 0.0124(3) -0.0024(3)
S2 0.0402(4) 0.0504(5) 0.0340(4) -0.0040(3) 0.0137(3) 0.0080(3)
S3 0.0345(3) 0.0409(4) 0.0346(4) -0.0038(3) 0.0096(3) 0.0039(3)
S4 0.0368(4) 0.0480(4) 0.0350(4) 0.0079(3) 0.0118(3) -0.0020(3)
S5 0.0356(4) 0.0381(4) 0.0412(4) 0.0041(3) 0.0121(3) 0.0040(3)
S6 0.0355(4) 0.0411(4) 0.0405(4) 0.0040(3) 0.0099(3) -0.0054(3)
N11 0.0444(15) 0.0601(17) 0.0535(16) -0.0241(13) 0.0052(12) 0.0022(13)
N12 0.0404(14) 0.0425(15) 0.0550(16) -0.0012(13) 0.0052(12) 0.0048(12)
N21 0.0476(13) 0.0376(14) 0.0380(13) 0.0005(10) 0.0173(10) 0.0028(11)
N22 0.0512(13) 0.0335(13) 0.0369(12) -0.0015(10) 0.0181(10) 0.0018(11)
N31 0.0361(12) 0.0440(14) 0.0361(12) 0.0093(10) 0.0126(10) -0.0002(11)
N32 0.0432(13) 0.0384(14) 0.0406(13) 0.0044(11) 0.0142(10) -0.0015(11)
C11 0.063(2) 0.102(3) 0.051(2) -0.0329(19) 0.0168(17) -0.001(2)
C12 0.050(2) 0.166(4) 0.054(2) -0.048(2) 0.0090(17) 0.002(3)
C13 0.072(2) 0.106(3) 0.086(2) -0.045(2) 0.0176(18) 0.010(2)
C14 0.055(2) 0.072(2) 0.099(3) -0.042(2) -0.001(2) 0.016(2)
C15 0.091(2) 0.074(2) 0.111(3) -0.031(2) 0.015(2) 0.024(2)
C16 0.101(3) 0.059(2) 0.106(3) -0.008(2) 0.003(2) 0.016(2)
C17 0.070(3) 0.053(2) 0.098(3) -0.002(2) -0.016(2) 0.012(2)
C18 0.091(3) 0.061(3) 0.100(3) 0.028(2) -0.025(3) -0.003(2)
C19 0.070(3) 0.086(3) 0.077(3) 0.032(2) 0.002(2) 0.000(2)
C21 0.0649(19) 0.0463(19) 0.0662(19) -0.0038(15) 0.0362(15) -0.0092(16)
C22 0.080(2) 0.068(3) 0.105(3) -0.006(2) 0.057(2) -0.023(2)
C23 0.0543(19) 0.091(3) 0.070(2) -0.009(2) 0.0358(16) -0.012(2)
C24 0.0419(16) 0.072(2) 0.0403(17) -0.0011(15) 0.0156(13) 0.0097(16)
C25 0.0521(18) 0.089(3) 0.0513(19) -0.0075(18) 0.0240(15) 0.0176(19)
C26 0.068(2) 0.083(3) 0.055(2) 0.0011(18) 0.0264(16) 0.038(2)
C27 0.066(2) 0.0476(19) 0.0407(17) 0.0021(14) 0.0148(15) 0.0183(16)
C28 0.106(3) 0.0393(19) 0.062(2) -0.0013(16) 0.0335(19) 0.0226(19)
C29 0.114(3) 0.0376(19) 0.068(2) -0.0068(16) 0.044(2) -0.004(2)
C31 0.0508(17) 0.056(2) 0.0539(18) 0.0036(15) 0.0248(14) 0.0063(16)
C32 0.0436(17) 0.100(3) 0.058(2) 0.004(2) 0.0246(15) 0.0141(19)
C33 0.0435(17) 0.092(3) 0.0511(19) 0.0048(18) 0.0214(14) -0.0177(18)
C34 0.0362(15) 0.077(2) 0.0344(16) 0.0046(15) 0.0094(12) -0.0154(16)
C35 0.064(2) 0.080(3) 0.056(2) 0.0045(18) 0.0207(17) -0.0333(19)
C36 0.090(2) 0.063(2) 0.053(2) 0.0002(17) 0.0239(18) -0.043(2)
C37 0.071(2) 0.0433(18) 0.0406(17) 0.0000(14) 0.0152(15) -0.0199(16)
C38 0.111(3) 0.039(2) 0.057(2) 0.0074(16) 0.026(2) -0.003(2)
C39 0.086(2) 0.045(2) 0.075(2) 0.0151(17) 0.033(2) 0.0139(19)
C110 0.053(2) 0.061(2) 0.065(2) 0.0150(18) 0.0043(18) 0.0062(18)
C111 0.051(2) 0.0439(19) 0.064(2) -0.0063(16) -0.0134(17) 0.0139(17)
C112 0.0412(19) 0.066(2) 0.066(2) -0.0282(18) -0.0029(17) 0.0078(18)
C210 0.073(2) 0.0424(19) 0.0528(18) -0.0066(14) 0.0314(15) -0.0059(16)
C211 0.0473(16) 0.0410(17) 0.0324(15) 0.0006(12) 0.0132(12) 0.0131(14)
C212 0.0397(15) 0.0524(18) 0.0265(14) -0.0015(12) 0.0114(12) 0.0094(14)
C310 0.0590(19) 0.0453(19) 0.0557(19) 0.0089(15) 0.0221(15) 0.0079(16)
C311 0.0436(16) 0.0361(16) 0.0359(15) 0.0029(12) 0.0080(13) -0.0106(14)
C312 0.0401(15) 0.0511(18) 0.0287(14) 0.0038(13) 0.0073(12) -0.0093(14)
O1W 0.134(2) 0.100(2) 0.124(2) 0.0370(18) 0.0728(18) 0.027(2)

loop_
_atom_type_symbol
_atom_type_description
_atom_type_scat_dispersion_real
_atom_type_scat_dispersion_imag
_atom_type_scat_source
C C 0.0033 0.0016 'International Tables Vol C Tables 4.2.6.8 and 6.1.1.4'
H H 0.0000 0.0000 'International Tables Vol C Tables 4.2.6.8 and 6.1.1.4'
N N 0.0061 0.0033 'International Tables Vol C Tables 4.2.6.8 and 6.1.1.4'
O O 0.0106 0.0060 'International Tables Vol C Tables 4.2.6.8 and 6.1.1.4'
S S 0.1246 0.1234 'International Tables Vol C Tables 4.2.6.8 and 6.1.1.4'
Mn Mn 0.3368 0.7283 'International Tables Vol C Tables 4.2.6.8 and 6.1.1.4'
As As 0.0499 2.0058 'International Tables Vol C Tables 4.2.6.8 and 6.1.1.4'

loop_
_geom_angle_atom_site_label_1
_geom_angle_atom_site_label_2
_geom_angle_atom_site_label_3
_geom_angle
_geom_angle_site_symmetry_1
_geom_angle_site_symmetry_3
S2 As1 S3 98.04(3) . 3_766
S2 As1 S1 98.26(3) . .
S3 As1 S1 100.29(3) 3_766 .
S4 As2 S5 97.96(3) . .
S4 As2 S6 96.77(3) . 3_665
S5 As2 S6 99.96(3) . 3_665
N22 Mn1 N21 72.33(9) . .
N22 Mn1 S1 170.46(7) . .
N21 Mn1 S1 99.26(6) . .
N22 Mn1 S1 92.10(7) . 3_766
N21 Mn1 S1 161.52(6) . 3_766
S1 Mn1 S1 96.94(3) . 3_766
N22 Mn1 S3 91.91(6) . .
N21 Mn1 S3 87.30(6) . .
S1 Mn1 S3 92.19(3) . .
S1 Mn1 S3 83.23(3) 3_766 .
N22 Mn1 S2 93.52(6) . .
N21 Mn1 S2 89.60(6) . .
S1 Mn1 S2 81.71(3) . .
S1 Mn1 S2 101.53(3) 3_766 .
S3 Mn1 S2 172.63(3) . .
N12 Mn2 N11 71.85(10) . .
N12 Mn2 S4 82.19(6) . .
N11 Mn2 S4 109.57(7) . .
N12 Mn2 S2 104.89(6) . 3_766
N11 Mn2 S2 81.98(7) . 3_766
S4 Mn2 S2 168.07(3) . 3_766
N12 Mn2 S3 103.82(7) . .
N11 Mn2 S3 159.81(6) . .
S4 Mn2 S3 88.87(3) . .
S2 Mn2 S3 80.17(3) 3_766 .
N12 Mn2 S6 156.77(6) . 3_665
N11 Mn2 S6 99.55(7) . 3_665
S4 Mn2 S6 80.57(3) . 3_665
S2 Mn2 S6 94.89(3) 3_766 3_665
S3 Mn2 S6 91.30(3) . 3_665
N31 Mn3 N32 72.38(9) . .
N31 Mn3 S5 97.61(6) . .
N32 Mn3 S5 166.39(7) . .
N31 Mn3 S5 162.14(7) . 3_665
N32 Mn3 S5 91.83(7) . 3_665
S5 Mn3 S5 99.25(3) . 3_665
N31 Mn3 S4 87.62(6) . .
N32 Mn3 S4 88.20(6) . .
S5 Mn3 S4 82.07(3) . .
S5 Mn3 S4 100.47(3) 3_665 .
N31 Mn3 S6 89.65(6) . .
N32 Mn3 S6 94.13(6) . .
S5 Mn3 S6 95.02(3) . .
S5 Mn3 S6 83.07(3) 3_665 .
S4 Mn3 S6 175.71(3) . .
As1 S1 Mn1 89.25(3) . .
As1 S1 Mn1 88.46(3) . 3_766
Mn1 S1 Mn1 83.06(3) . 3_766
As1 S2 Mn2 83.96(3) . 3_766
As1 S2 Mn1 87.73(3) . .
Mn2 S2 Mn1 117.47(3) 3_766 .
As1 S3 Mn1 87.94(3) 3_766 .
As1 S3 Mn2 83.84(3) 3_766 .
Mn1 S3 Mn2 127.30(3) . .
As2 S4 Mn2 85.20(3) . .
As2 S4 Mn3 88.86(3) . .
Mn2 S4 Mn3 119.53(3) . .
As2 S5 Mn3 88.97(3) . .
As2 S5 Mn3 89.00(3) . 3_665
Mn3 S5 Mn3 80.75(3) . 3_665
As2 S6 Mn2 83.31(3) 3_665 3_665
As2 S6 Mn3 87.49(3) 3_665 .
Mn2 S6 Mn3 122.85(3) 3_665 .
C11 N11 C112 118.5(3) . .
C11 N11 Mn2 125.2(2) . .
C112 N11 Mn2 116.1(2) . .
C110 N12 C111 117.7(3) . .
C110 N12 Mn2 125.1(2) . .
C111 N12 Mn2 116.8(2) . .
C21 N21 C212 117.6(3) . .
C21 N21 Mn1 126.2(2) . .
C212 N21 Mn1 116.15(19) . .
C210 N22 C211 117.2(3) . .
C210 N22 Mn1 126.5(2) . .
C211 N22 Mn1 116.17(18) . .
C31 N31 C312 117.9(3) . .
C31 N31 Mn3 126.0(2) . .
C312 N31 Mn3 116.0(2) . .
C310 N32 C311 118.7(3) . .
C310 N32 Mn3 125.9(2) . .
C311 N32 Mn3 115.36(19) . .
N11 C11 C12 121.9(4) . .
N11 C11 H11A 119.0 . .
C12 C11 H11A 119.0 . .
C13 C12 C11 119.2(4) . .
C13 C12 H12A 120.4 . .
C11 C12 H12A 120.4 . .
C12 C13 C14 120.9(4) . .
C12 C13 H13A 119.5 . .
C14 C13 H13A 119.5 . .
C13 C14 C15 125.2(4) . .
C13 C14 C112 117.2(4) . .
C15 C14 C112 117.7(4) . .
C16 C15 C14 123.8(4) . .
C16 C15 H15A 118.1 . .
C14 C15 H15A 118.1 . .
C15 C16 C17 121.3(4) . .
C15 C16 H16A 119.3 . .
C17 C16 H16A 119.3 . .
C18 C17 C111 117.7(4) . .
C18 C17 C16 125.8(4) . .
C111 C17 C16 116.5(4) . .
C19 C18 C17 120.3(4) . .
C19 C18 H18A 119.9 . .
C17 C18 H18A 119.9 . .
C18 C19 C110 118.2(4) . .
C18 C19 H19A 120.9 . .
C110 C19 H19A 120.9 . .
N21 C21 C22 123.8(3) . .
N21 C21 H21A 118.1 . .
C22 C21 H21A 118.1 . .
C23 C22 C21 118.2(4) . .
C23 C22 H22A 120.9 . .
C21 C22 H22A 120.9 . .
C22 C23 C24 120.5(4) . .
C22 C23 H23A 119.8 . .
C24 C23 H23A 119.8 . .
C23 C24 C212 117.6(3) . .
C23 C24 C25 123.9(3) . .
C212 C24 C25 118.5(3) . .
C26 C25 C24 121.5(3) . .
C26 C25 H25A 119.3 . .
C24 C25 H25A 119.3 . .
C25 C26 C27 121.5(3) . .
C25 C26 H26A 119.2 . .
C27 C26 H26A 119.2 . .
C28 C27 C211 117.6(3) . .
C28 C27 C26 123.7(3) . .
C211 C27 C26 118.6(3) . .
C29 C28 C27 119.6(3) . .
C29 C28 H28A 120.2 . .
C27 C28 H28A 120.2 . .
C28 C29 C210 119.4(3) . .
C28 C29 H29A 120.3 . .
C210 C29 H29A 120.3 . .
N31 C31 C32 123.1(3) . .
N31 C31 H31A 118.5 . .
C32 C31 H31A 118.5 . .
C33 C32 C31 119.0(4) . .
C33 C32 H32A 120.5 . .
C31 C32 H32A 120.5 . .
C32 C33 C34 120.1(3) . .
C32 C33 H33A 120.0 . .
C34 C33 H33A 120.0 . .
C33 C34 C312 117.8(3) . .
C33 C34 C35 124.3(3) . .
C312 C34 C35 117.8(3) . .
C36 C35 C34 122.2(4) . .
C36 C35 H35A 118.9 . .
C34 C35 H35A 118.9 . .
C35 C36 C37 120.6(3) . .
C35 C36 H36A 119.7 . .
C37 C36 H36A 119.7 . .
C38 C37 C311 117.3(3) . .
C38 C37 C36 123.5(3) . .
C311 C37 C36 119.1(3) . .
C39 C38 C37 120.1(3) . .
C39 C38 H38A 119.9 . .
C37 C38 H38A 119.9 . .
C38 C39 C310 119.3(4) . .
C38 C39 H39A 120.4 . .
C310 C39 H39A 120.4 . .
N12 C110 C19 123.7(4) . .
N12 C110 H110 118.2 . .
C19 C110 H110 118.2 . .
N12 C111 C17 122.3(4) . .
N12 C111 C112 116.1(3) . .
C17 C111 C112 121.6(4) . .
N11 C112 C14 122.3(4) . .
N11 C112 C111 118.9(3) . .
C14 C112 C111 118.8(4) . .
N22 C210 C29 123.4(3) . .
N22 C210 H210 118.3 . .
C29 C210 H210 118.3 . .
N22 C211 C27 122.9(3) . .
N22 C211 C212 117.6(3) . .
C27 C211 C212 119.5(3) . .
N21 C212 C24 122.3(3) . .
N21 C212 C211 117.4(3) . .
C24 C212 C211 120.3(3) . .
N32 C310 C39 122.4(3) . .
N32 C310 H310 118.8 . .
C39 C310 H310 118.8 . .
N32 C311 C37 122.1(3) . .
N32 C311 C312 118.3(3) . .
C37 C311 C312 119.6(3) . .
N31 C312 C34 121.9(3) . .
N31 C312 C311 117.7(3) . .
C34 C312 C311 120.4(3) . .
H1WA O1W H1WB 100.6(16) . .

loop_
_geom_bond_atom_site_label_1
_geom_bond_atom_site_label_2
_geom_bond_distance
_geom_bond_site_symmetry_2
As1 S2 2.2455(8) .
As1 S3 2.2503(9) 3_766
As1 S1 2.2685(7) .
As2 S4 2.2449(8) .
As2 S5 2.2627(8) .
As2 S6 2.2647(9) 3_665
Mn1 N22 2.277(2) .
Mn1 N21 2.286(3) .
Mn1 S1 2.5681(9) .
Mn1 S1 2.5933(9) 3_766
Mn1 S3 2.6300(8) .
Mn1 S2 2.6494(8) .
Mn2 N12 2.296(3) .
Mn2 N11 2.303(3) .
Mn2 S4 2.5747(9) .
Mn2 S2 2.6348(9) 3_766
Mn2 S3 2.6362(9) .
Mn2 S6 2.6391(9) 3_665
Mn3 N31 2.277(2) .
Mn3 N32 2.294(2) .
Mn3 S5 2.5803(9) .
Mn3 S5 2.5843(9) 3_665
Mn3 S4 2.6002(8) .
Mn3 S6 2.6441(8) .
S1 Mn1 2.5933(9) 3_766
S2 Mn2 2.6348(9) 3_766
S3 As1 2.2503(8) 3_766
S5 Mn3 2.5843(9) 3_665
S6 As2 2.2647(9) 3_665
S6 Mn2 2.6391(9) 3_665
N11 C11 1.336(5) .
N11 C112 1.345(5) .
N12 C110 1.324(5) .
N12 C111 1.372(4) .
N21 C21 1.319(4) .
N21 C212 1.358(4) .
N22 C210 1.332(4) .
N22 C211 1.360(4) .
N31 C31 1.332(4) .
N31 C312 1.365(4) .
N32 C310 1.326(4) .
N32 C311 1.357(4) .
C11 C12 1.416(6) .
C11 H11A 0.9300 .
C12 C13 1.353(6) .
C12 H12A 0.9300 .
C13 C14 1.372(6) .
C13 H13A 0.9300 .
C14 C15 1.413(6) .
C14 C112 1.437(5) .
C15 C16 1.319(7) .
C15 H15A 0.9300 .
C16 C17 1.471(6) .
C16 H16A 0.9300 .
C17 C18 1.392(7) .
C17 C111 1.404(5) .
C18 C19 1.374(6) .
C18 H18A 0.9300 .
C19 C110 1.400(5) .
C19 H19A 0.9300 .
C21 C22 1.396(5) .
C21 H21A 0.9300 .
C22 C23 1.365(5) .
C22 H22A 0.9300 .
C23 C24 1.380(5) .
C23 H23A 0.9300 .
C24 C212 1.410(4) .
C24 C25 1.442(5) .
C25 C26 1.330(5) .
C25 H25A 0.9300 .
C26 C27 1.450(5) .
C26 H26A 0.9300 .
C27 C28 1.396(5) .
C27 C211 1.409(4) .
C28 C29 1.361(6) .
C28 H28A 0.9300 .
C29 C210 1.394(5) .
C29 H29A 0.9300 .
C31 C32 1.401(5) .
C31 H31A 0.9300 .
C32 C33 1.367(5) .
C32 H32A 0.9300 .
C33 C34 1.387(5) .
C33 H33A 0.9300 .
C34 C312 1.419(4) .
C34 C35 1.433(5) .
C35 C36 1.343(5) .
C35 H35A 0.9300 .
C36 C37 1.434(5) .
C36 H36A 0.9300 .
C37 C38 1.404(5) .
C37 C311 1.412(4) .
C38 C39 1.352(6) .
C38 H38A 0.9300 .
C39 C310 1.406(5) .
C39 H39A 0.9300 .
C110 H110 0.9300 .
C111 C112 1.441(5) .
C210 H210 0.9300 .
C211 C212 1.437(4) .
C310 H310 0.9300 .
C311 C312 1.422(4) .
O1W H1WA 0.860(9) .
O1W H1WB 0.863(9) .
